data_7214911
loop_
_publ_author_name
'Zhang, Jun'
'Xue, Yun-Shan'
'Li, Yi-Zhi'
'Du, Hong-Bin'
'You, Xiao-Zeng'

_publ_section_title
;
 Four cluster-based coordination polymers built on a semirigid tripod
 tricarboxylate ligand
;
_journal_issue 23
_journal_name_full CrystEngComm
_journal_page_first 8215
_journal_paper_doi 10.1039/c2ce26327k
_journal_volume 14
_journal_year 2012
_chemical_formula_moiety 'C144 H136 Cl2 Mn7 N4 O44, 4(O0.50), 2(O0.50), 2(O0.50), 2(O0.50), 4(O)'
_chemical_formula_sum 'C144 H136 Cl2 Mn7 N4 O54'
_chemical_formula_weight 3242.06
_chemical_name_systematic
;
?
;
_space_group_IT_number 2
_symmetry_cell_setting triclinic
_symmetry_space_group_name_Hall '-P 1'
_symmetry_space_group_name_H-M 'P -1'
_atom_sites_solution_hydrogens geom
_atom_sites_solution_primary direct
_atom_sites_solution_secondary difmap
_audit_creation_method SHELXL-97
_cell_angle_alpha 66.9042(10)
_cell_angle_beta 77.860(2)
_cell_angle_gamma 68.1339(10)
_cell_formula_units_Z 1
_cell_length_a 14.6622(12)
_cell_length_b 17.3679(14)
_cell_length_c 20.5165(17)
_cell_measurement_reflns_used 1075
_cell_measurement_temperature 123(2)
_cell_measurement_theta_max 16.662
_cell_measurement_theta_min 2.277
_cell_volume 4447.4(6)
_computing_cell_refinement SMART
_computing_data_collection 'SMART (Bruker, 2000)'
_computing_data_reduction 'SAINT (Bruker, 2000)'
_computing_molecular_graphics SHELXTL
_computing_publication_material SHELXTL
_computing_structure_refinement SHELXTL
_computing_structure_solution 'SHELXTL (Bruker, 2000)'
_diffrn_ambient_temperature 123(2)
_diffrn_measured_fraction_theta_full 0.980
_diffrn_measured_fraction_theta_max 0.980
_diffrn_measurement_device_type 'Bruker Smart Apex CCD'
_diffrn_measurement_method 'phi and omega scans'
_diffrn_radiation_monochromator graphite
_diffrn_radiation_source 'sealed tube'
_diffrn_radiation_type MoK\a
_diffrn_radiation_wavelength 0.71073
_diffrn_reflns_av_R_equivalents 0.0182
_diffrn_reflns_av_sigmaI/netI 0.0524
_diffrn_reflns_limit_h_max 17
_diffrn_reflns_limit_h_min -18
_diffrn_reflns_limit_k_max 21
_diffrn_reflns_limit_k_min -19
_diffrn_reflns_limit_l_max 25
_diffrn_reflns_limit_l_min -17
_diffrn_reflns_number 24407
_diffrn_reflns_theta_full 26.00
_diffrn_reflns_theta_max 26.00
_diffrn_reflns_theta_min 1.66
_exptl_absorpt_coefficient_mu 0.587
_exptl_absorpt_correction_T_max 0.8720
_exptl_absorpt_correction_T_min 0.8437
_exptl_absorpt_correction_type multi-scan
_exptl_absorpt_process_details 'SADABS; Bruker, 2000'
_exptl_crystal_colour pink
_exptl_crystal_density_diffrn 1.221
_exptl_crystal_density_method 'not measured'
_exptl_crystal_description block
_exptl_crystal_F_000 1669.0
_exptl_crystal_size_max 0.30
_exptl_crystal_size_mid 0.26
_exptl_crystal_size_min 0.24
_refine_diff_density_max 0.681
_refine_diff_density_min -0.726
_refine_diff_density_rms 0.047
_refine_ls_extinction_method none
_refine_ls_goodness_of_fit_ref 1.020
_refine_ls_hydrogen_treatment constr
_refine_ls_matrix_type fullcycle
_refine_ls_number_parameters 1025
_refine_ls_number_reflns 17120
_refine_ls_number_restraints 0
_refine_ls_restrained_S_all 1.020
_refine_ls_R_factor_all 0.0680
_refine_ls_R_factor_gt 0.0448
_refine_ls_shift/su_max 0.000
_refine_ls_shift/su_mean 0.000
_refine_ls_structure_factor_coef Fsqd
_refine_ls_weighting_details 'calc w=1/[\s^2^(Fo^2^)+(0.0369P)^2^+2.1162P] where P=(Fo^2^+2Fc^2^)/3'
_refine_ls_weighting_scheme calc
_refine_ls_wR_factor_gt 0.0900
_refine_ls_wR_factor_ref 0.0943
_reflns_number_gt 12492
_reflns_number_total 17120
_reflns_threshold_expression >2sigma(I)
_cod_data_source_file c2ce26327k.txt
_cod_data_source_block 1
_cod_depositor_comments
;
The following automatic conversions were performed:

'_symmetry_cell_setting' value 'Triclinic' changed to 'triclinic'
according to
/usr/data/users/saulius/automatic-downloads/retrospective/RSC/lib/dictionaries/cif_core.dic
dictionary named 'cif_core.dic' version 2.4.2 from 2011-04-26.

Automatic conversion script
Id: cif_fix_values 2281 2013-09-26 08:29:07Z andrius 
;
_cod_database_code 7214911

loop_
_symmetry_equiv_pos_as_xyz
'x, y, z'
'-x, -y, -z'

loop_
_atom_site_label
_atom_site_type_symbol
_atom_site_fract_x
_atom_site_fract_y
_atom_site_fract_z
_atom_site_U_iso_or_equiv
_atom_site_adp_type
_atom_site_occupancy
_atom_site_symmetry_multiplicity
_atom_site_calc_flag
_atom_site_refinement_flags
C1 C 0.87154(19) 1.38781(17) -0.38004(14) 0.0393(6) Uani 1 1 d .
C2 C 0.8778(2) 1.30299(18) -0.32067(17) 0.0532(8) Uani 1 1 d .
C3 C 0.7934(2) 1.27948(18) -0.29102(14) 0.0437(7) Uani 1 1 d .
H3 H 0.7322 1.3183 -0.3067 0.052 Uiso 1 1 calc R
C4 C 0.8006(2) 1.19789(18) -0.23793(15) 0.0461(7) Uani 1 1 d .
H4 H 0.7441 1.1822 -0.2181 0.055 Uiso 1 1 calc R
C5 C 0.8921(2) 1.13980(17) -0.21448(14) 0.0444(7) Uani 1 1 d .
C6 C 0.9765(2) 1.16331(17) -0.24412(15) 0.0431(7) Uani 1 1 d .
H6 H 1.0377 1.1244 -0.2284 0.052 Uiso 1 1 calc R
C7 C 0.96932(19) 1.24490(16) -0.29722(14) 0.0373(6) Uani 1 1 d .
H7 H 1.0258 1.2606 -0.3170 0.045 Uiso 1 1 calc R
C8 C 0.98005(19) 0.99708(15) -0.14493(14) 0.0362(6) Uani 1 1 d .
H8A H 1.0082 1.0068 -0.1112 0.043 Uiso 1 1 calc R
H8B H 1.0265 0.9961 -0.1862 0.043 Uiso 1 1 calc R
C9 C 0.95691(19) 0.91247(16) -0.11187(13) 0.0341(5) Uani 1 1 d .
C10 C 0.92766(17) 0.88020(15) -0.04020(13) 0.0286(5) Uani 1 1 d .
C11 C 0.90575(17) 0.80320(16) -0.01282(13) 0.0307(5) Uani 1 1 d .
C12 C 0.92233(17) 0.75228(17) -0.05603(13) 0.0314(5) Uani 1 1 d .
C13 C 0.95140(17) 0.78618(16) -0.12714(13) 0.0305(5) Uani 1 1 d .
C14 C 0.96737(18) 0.86747(17) -0.15617(13) 0.0332(5) Uani 1 1 d .
C15 C 0.99385(19) 0.90501(17) -0.23671(13) 0.0369(6) Uani 1 1 d .
H15B H 1.0640 0.8842 -0.2462 0.055 Uiso 1 1 calc R
H15C H 0.9710 0.9684 -0.2525 0.055 Uiso 1 1 calc R
H15A H 0.9630 0.8858 -0.2616 0.055 Uiso 1 1 calc R
C16 C 0.9713(2) 0.73427(18) -0.17608(15) 0.0412(6) Uani 1 1 d .
H16A H 1.0235 0.7465 -0.2123 0.049 Uiso 1 1 calc R
H16B H 0.9908 0.6713 -0.1494 0.049 Uiso 1 1 calc R
C17 C 0.9187(2) 0.92941(17) 0.00906(14) 0.0385(6) Uani 1 1 d .
H17A H 0.8508 0.9622 0.0165 0.058 Uiso 1 1 calc R
H17B H 0.9563 0.9694 -0.0120 0.058 Uiso 1 1 calc R
H17C H 0.9435 0.8878 0.0538 0.058 Uiso 1 1 calc R
C18 C 0.90526(18) 0.66604(16) -0.02259(13) 0.0325(5) Uani 1 1 d .
H18A H 0.9046 0.6443 -0.0588 0.049 Uiso 1 1 calc R
H18B H 0.8431 0.6730 0.0050 0.049 Uiso 1 1 calc R
H18C H 0.9570 0.6248 0.0078 0.049 Uiso 1 1 calc R
C19 C 0.8814(2) 0.72723(18) -0.25578(14) 0.0404(6) Uani 1 1 d .
C20 C 0.79215(19) 0.75044(17) -0.28166(13) 0.0364(6) Uani 1 1 d .
H20 H 0.7360 0.7874 -0.2651 0.044 Uiso 1 1 calc R
C21 C 0.7859(2) 0.71909(17) -0.33190(13) 0.0364(6) Uani 1 1 d .
H21 H 0.7256 0.7360 -0.3500 0.044 Uiso 1 1 calc R
C22 C 0.86826(18) 0.66283(16) -0.35570(13) 0.0337(5) Uani 1 1 d .
C23 C 0.9573(2) 0.64014(18) -0.33030(15) 0.0418(6) Uani 1 1 d .
H23 H 1.0135 0.6035 -0.3472 0.050 Uiso 1 1 calc R
C24 C 0.96428(19) 0.67142(17) -0.27984(14) 0.0405(6) Uani 1 1 d .
H24 H 1.0247 0.6549 -0.2621 0.049 Uiso 1 1 calc R
C25 C 0.86279(19) 0.62402(17) -0.40701(13) 0.0357(6) Uani 1 1 d .
C26 C 0.85925(19) 0.77689(17) 0.06018(13) 0.0355(6) Uani 1 1 d .
H26A H 0.8245 0.8292 0.0730 0.043 Uiso 1 1 calc R
H26B H 0.8113 0.7499 0.0617 0.043 Uiso 1 1 calc R
C27 C 0.89609(18) 0.69709(16) 0.17985(13) 0.0333(5) Uani 1 1 d .
C28 C 0.8037(2) 0.74726(18) 0.20784(14) 0.0447(7) Uani 1 1 d .
H28 H 0.7613 0.7971 0.1774 0.054 Uiso 1 1 calc R
C29 C 0.7806(2) 0.72095(18) 0.27748(14) 0.0421(7) Uani 1 1 d .
H29 H 0.7219 0.7544 0.2947 0.050 Uiso 1 1 calc R
C30 C 0.83890(18) 0.64692(16) 0.32550(13) 0.0332(5) Uani 1 1 d .
C31 C 0.92704(19) 0.60043(16) 0.29834(13) 0.0355(6) Uani 1 1 d .
H31 H 0.9680 0.5504 0.3297 0.043 Uiso 1 1 calc R
C32 C 0.9571(2) 0.62471(18) 0.22698(14) 0.0426(7) Uani 1 1 d .
H32 H 1.0179 0.5925 0.2109 0.051 Uiso 1 1 calc R
C33 C 0.80610(18) 0.62196(16) 0.40236(13) 0.0318(5) Uani 1 1 d .
C34 C 0.7003(2) 0.87978(18) 0.40711(14) 0.0380(6) Uani 1 1 d .
H34A H 0.7386 0.8208 0.4084 0.057 Uiso 1 1 calc R
H34B H 0.7424 0.9158 0.3916 0.057 Uiso 1 1 calc R
H34C H 0.6498 0.9042 0.3747 0.057 Uiso 1 1 calc R
C35 C 0.6397(2) 0.95077(17) 0.49950(14) 0.0394(6) Uani 1 1 d .
H35A H 0.6059 1.0050 0.4644 0.059 Uiso 1 1 calc R
H35B H 0.7020 0.9528 0.5051 0.059 Uiso 1 1 calc R
H35C H 0.6005 0.9433 0.5440 0.059 Uiso 1 1 calc R
C36 C 0.61576(17) 0.81679(16) 0.51966(13) 0.0314(5) Uani 1 1 d .
H36 H 0.6217 0.7709 0.5047 0.038 Uiso 1 1 calc R
C37 C 0.61636(19) 0.60813(17) 0.73036(15) 0.0394(6) Uani 1 1 d .
H37 H 0.6424 0.5887 0.6920 0.047 Uiso 1 1 calc R
C38 C 0.62558(18) 0.60154(16) 0.84616(13) 0.0323(5) Uani 1 1 d .
H38A H 0.5783 0.6595 0.8293 0.048 Uiso 1 1 calc R
H38B H 0.6771 0.6043 0.8665 0.048 Uiso 1 1 calc R
H38C H 0.5937 0.5621 0.8817 0.048 Uiso 1 1 calc R
C39 C 0.7594(2) 0.50696(18) 0.78718(15) 0.0500(8) Uani 1 1 d .
H39A H 0.7618 0.4748 0.7577 0.075 Uiso 1 1 calc R
H39B H 0.7718 0.4668 0.8349 0.075 Uiso 1 1 calc R
H39C H 0.8085 0.5359 0.7691 0.075 Uiso 1 1 calc R
C40 C 0.30970(18) 0.88959(17) 0.69579(14) 0.0350(6) Uani 1 1 d .
C41 C 0.31676(19) 0.92585(16) 0.74821(14) 0.0352(6) Uani 1 1 d .
C42 C 0.23387(19) 0.98872(16) 0.76590(14) 0.0338(5) Uani 1 1 d .
H42 H 0.1751 1.0059 0.7457 0.041 Uiso 1 1 calc R
C43 C 0.23820(19) 1.02575(16) 0.81308(14) 0.0375(6) Uani 1 1 d .
H43 H 0.1826 1.0679 0.8245 0.045 Uiso 1 1 calc R
C44 C 0.32371(18) 1.00064(17) 0.84282(14) 0.0365(6) Uani 1 1 d .
C45 C 0.40674(19) 0.93815(17) 0.82627(14) 0.0379(6) Uani 1 1 d .
H45 H 0.4649 0.9208 0.8472 0.045 Uiso 1 1 calc R
C46 C 0.4030(2) 0.90115(17) 0.77786(14) 0.0406(6) Uani 1 1 d .
H46 H 0.4590 0.8598 0.7659 0.049 Uiso 1 1 calc R
C47 C 0.41115(19) 1.01692(17) 0.92003(14) 0.0405(6) Uani 1 1 d .
H47A H 0.4620 1.0297 0.8827 0.049 Uiso 1 1 calc R
H47B H 0.4339 0.9547 0.9487 0.049 Uiso 1 1 calc R
C48 C 0.38984(17) 1.07176(16) 0.96453(13) 0.0313(5) Uani 1 1 d .
C49 C 0.4065(2) 1.15230(17) 0.93358(14) 0.0401(6) Uani 1 1 d .
C50 C 0.39741(19) 1.19929(17) 0.97332(14) 0.0389(6) Uani 1 1 d .
C51 C 0.36273(18) 1.17196(16) 1.04777(14) 0.0335(5) Uani 1 1 d .
C52 C 0.33653(18) 1.09831(16) 1.07723(13) 0.0333(5) Uani 1 1 d .
C53 C 0.35190(17) 1.04671(16) 1.03584(13) 0.0323(5) Uani 1 1 d .
C54 C 0.32881(19) 0.96323(16) 1.07042(14) 0.0350(6) Uani 1 1 d .
H54A H 0.3502 0.9351 1.1178 0.053 Uiso 1 1 calc R
H54B H 0.3622 0.9247 1.0436 0.053 Uiso 1 1 calc R
H54C H 0.2590 0.9755 1.0724 0.053 Uiso 1 1 calc R
C55 C 0.4372(2) 1.17894(18) 0.85276(14) 0.0403(6) Uani 1 1 d .
H55D H 0.4133 1.2421 0.8311 0.060 Uiso 1 1 calc R
H55E H 0.4095 1.1529 0.8317 0.060 Uiso 1 1 calc R
H55F H 0.5078 1.1583 0.8455 0.060 Uiso 1 1 calc R
C56 C 0.35070(18) 1.22979(16) 1.08998(13) 0.0325(5) Uani 1 1 d .
H56A H 0.2851 1.2712 1.0871 0.049 Uiso 1 1 calc R
H56B H 0.3975 1.2613 1.0709 0.049 Uiso 1 1 calc R
H56C H 0.3619 1.1936 1.1387 0.049 Uiso 1 1 calc R
C57 C 0.41842(19) 1.28726(16) 0.93814(14) 0.0381(6) Uani 1 1 d .
H57A H 0.4485 1.2981 0.9702 0.046 Uiso 1 1 calc R
H57B H 0.4613 1.2886 0.8950 0.046 Uiso 1 1 calc R
C58 C 0.3211(2) 1.42798(18) 0.87199(16) 0.0514(8) Uani 1 1 d .
C59 C 0.3937(2) 1.45609(18) 0.83351(14) 0.0455(7) Uani 1 1 d .
H59 H 0.4577 1.4176 0.8416 0.055 Uiso 1 1 calc R
C60 C 0.3825(2) 1.53598(17) 0.78363(14) 0.0440(7) Uani 1 1 d .
H60 H 0.4365 1.5540 0.7598 0.053 Uiso 1 1 calc R
C61 C 0.2896(2) 1.58934(18) 0.76927(15) 0.0496(8) Uani 1 1 d .
C62 C 0.2194(2) 1.56379(18) 0.81126(15) 0.0493(8) Uani 1 1 d .
H62 H 0.1551 1.6019 0.8041 0.059 Uiso 1 1 calc R
C63 C 0.2334(2) 1.48532(17) 0.86479(14) 0.0517(9) Uani 1 1 d .
H63 H 0.1808 1.4725 0.8961 0.062 Uiso 1 1 calc R
C64 C 0.27146(19) 1.67533(16) 0.71266(14) 0.0346(6) Uani 1 1 d .
C65 C 0.29868(19) 1.07152(17) 1.15024(13) 0.0381(6) Uani 1 1 d .
H65A H 0.2635 1.1230 1.1642 0.046 Uiso 1 1 calc R
H65B H 0.2535 1.0396 1.1568 0.046 Uiso 1 1 calc R
C66 C 0.36466(19) 0.98383(17) 1.26283(13) 0.0353(6) Uani 1 1 d .
C67 C 0.27321(19) 1.00446(17) 1.29991(14) 0.0367(6) Uani 1 1 d .
H67 H 0.2178 1.0435 1.2755 0.044 Uiso 1 1 calc R
C68 C 0.2645(2) 0.96680(17) 1.37354(14) 0.0387(6) Uani 1 1 d .
H68 H 0.2033 0.9806 1.3983 0.046 Uiso 1 1 calc R
C69 C 0.34730(18) 0.90852(16) 1.41009(13) 0.0311(5) Uani 1 1 d .
C70 C 0.43875(19) 0.88789(17) 1.37302(13) 0.0349(6) Uani 1 1 d .
H70 H 0.4941 0.8489 1.3975 0.042 Uiso 1 1 calc R
C71 C 0.44744(19) 0.92554(16) 1.29938(13) 0.0356(6) Uani 1 1 d .
H71 H 0.5086 0.9117 1.2746 0.043 Uiso 1 1 calc R
C72 C 0.33598(18) 0.86625(16) 1.48913(13) 0.0332(6) Uani 1 1 d .
Cl1 Cl 0.55660(4) 0.61676(4) 0.58179(3) 0.03115(13) Uani 1 1 d .
Mn1 Mn 1.0000 0.5000 0.5000 0.02507(11) Uani 1 2 d S
Mn2 Mn 0.73292(3) 0.56698(2) 0.535937(19) 0.02999(9) Uani 1 1 d .
Mn3 Mn 0.46270(3) 0.74545(2) 0.625976(19) 0.02989(9) Uani 1 1 d .
Mn4 Mn 0.19310(3) 0.84558(3) 0.62123(2) 0.03618(10) Uani 1 1 d .
N1 N 0.66761(16) 0.56919(14) 0.78706(12) 0.0417(5) Uani 1 1 d .
N2 N 0.65554(15) 0.87765(13) 0.47703(11) 0.0330(5) Uani 1 1 d .
O1 O 0.78591(12) 1.44161(11) -0.38753(9) 0.0360(4) Uani 1 1 d .
O2 O 0.94531(13) 1.39842(11) -0.41675(9) 0.0397(4) Uani 1 1 d .
O3 O 0.88951(13) 1.06368(12) -0.16475(10) 0.0464(5) Uani 1 1 d .
O4 O 0.88216(13) 0.76223(12) -0.20721(10) 0.0409(4) Uani 1 1 d .
O5 O 0.77701(13) 0.63741(12) -0.41945(10) 0.0395(4) Uani 1 1 d .
O6 O 0.93878(12) 0.58436(11) -0.43332(9) 0.0334(4) Uani 1 1 d .
O7 O 0.92863(12) 0.71713(11) 0.10997(9) 0.0353(4) Uani 1 1 d .
O8 O 0.72308(12) 0.66369(10) 0.42225(8) 0.0307(4) Uani 1 1 d .
O9 O 0.86155(12) 0.55334(11) 0.44552(9) 0.0334(4) Uani 1 1 d .
O10 O 0.57201(12) 0.81624(11) 0.57692(9) 0.0322(4) Uani 1 1 d .
O11 O 0.54106(13) 0.66494(11) 0.72475(9) 0.0359(4) Uani 1 1 d .
O12 O 0.38691(12) 0.84254(11) 0.67600(8) 0.0317(4) Uani 1 1 d .
O13 O 0.22717(12) 0.91087(11) 0.67529(9) 0.0347(4) Uani 1 1 d .
O14 O 0.32101(13) 1.03804(12) 0.88974(10) 0.0398(4) Uani 1 1 d .
O15 O 0.32378(13) 1.34934(12) 0.92322(10) 0.0511(6) Uani 1 1 d .
O16 O 0.19106(12) 1.72965(11) 0.71292(9) 0.0332(4) Uani 1 1 d .
O17 O 0.33310(12) 1.69578(11) 0.66791(8) 0.0318(4) Uani 1 1 d .
O18 O 0.38032(12) 1.01597(11) 1.19231(9) 0.0351(4) Uani 1 1 d .
O19 O 0.25451(13) 0.89085(11) 1.51827(9) 0.0377(4) Uani 1 1 d .
O20 O 0.41067(12) 0.81471(11) 1.51858(9) 0.0325(4) Uani 1 1 d .
O1W O 0.68269(13) 0.49324(11) 0.49410(9) 0.0341(4) Uani 1 1 d .
O2W O 0.04136(14) 0.91632(14) 0.59356(11) 0.0492(5) Uani 1 1 d .
O3W O 0.9809(4) 0.8192(4) 0.4546(3) 0.0291(12) Uani 0.30 1 d P
O4W O 0.4075(3) 0.5920(3) 0.2909(2) 0.0333(9) Uani 0.40 1 d P
O5W O 0.2951(4) 0.6532(4) 0.5033(3) 0.0372(14) Uani 0.30 1 d P
O6W O 0.6881(2) 0.4546(2) 0.97888(17) 0.0342(8) Uani 0.50 1 d P
O7W O 0.6102(3) 0.2993(2) 0.9529(2) 0.0466(10) Uani 0.50 1 d P
O8W O 0.1733(5) 0.7862(4) 0.9818(3) 0.0441(15) Uani 0.30 1 d P
O9W O 0.6571(3) 0.5140(3) 0.3568(2) 0.0431(11) Uani 0.40 1 d P
O10W O 0.8228(4) 0.2199(4) 0.1080(3) 0.0318(12) Uani 0.30 1 d P
O11W O 0.5929(3) 0.3547(2) 0.98316(19) 0.0395(9) Uani 0.50 1 d P
O12W O 0.3857(3) 0.7471(2) 0.35585(18) 0.0332(8) Uani 0.50 1 d P
O13W O 0.9479(3) 0.4721(2) 0.98286(18) 0.0338(8) Uani 0.50 1 d P
O14W O 0.0641(3) 0.5948(3) 0.1215(2) 0.0492(10) Uani 0.50 1 d P

loop_
_atom_site_aniso_label
_atom_site_aniso_U_11
_atom_site_aniso_U_22
_atom_site_aniso_U_33
_atom_site_aniso_U_23
_atom_site_aniso_U_13
_atom_site_aniso_U_12
C1 0.0337(14) 0.0351(14) 0.0310(13) -0.0001(11) 0.0043(11) -0.0069(11)
C2 0.0363(15) 0.0355(15) 0.0538(18) 0.0066(13) 0.0111(13) -0.0062(12)
C3 0.0327(14) 0.0400(15) 0.0352(14) 0.0124(12) -0.0070(11) -0.0113(11)
C4 0.0371(15) 0.0389(15) 0.0406(16) 0.0125(12) -0.0084(12) -0.0137(12)
C5 0.0391(15) 0.0336(14) 0.0353(14) 0.0121(12) 0.0017(12) -0.0125(11)
C6 0.0380(14) 0.0316(13) 0.0412(15) 0.0089(12) 0.0018(12) -0.0166(11)
C7 0.0346(14) 0.0340(13) 0.0340(14) 0.0020(11) -0.0011(11) -0.0165(11)
C8 0.0361(14) 0.0286(12) 0.0320(13) 0.0027(11) -0.0121(11) -0.0063(10)
C9 0.0374(14) 0.0265(12) 0.0305(13) -0.0065(10) -0.0029(11) -0.0053(10)
C10 0.0286(12) 0.0322(12) 0.0282(12) -0.0068(10) -0.0088(10) -0.0135(10)
C11 0.0255(12) 0.0330(13) 0.0315(13) -0.0112(11) 0.0016(10) -0.0092(10)
C12 0.0277(12) 0.0401(13) 0.0372(14) -0.0160(11) -0.0037(10) -0.0192(10)
C13 0.0233(11) 0.0346(13) 0.0352(13) -0.0128(11) -0.0044(10) -0.0091(10)
C14 0.0319(13) 0.0403(14) 0.0278(13) -0.0094(11) -0.0055(10) -0.0128(11)
C15 0.0338(14) 0.0395(14) 0.0312(13) -0.0111(11) 0.0053(11) -0.0104(11)
C16 0.0398(15) 0.0399(14) 0.0389(15) -0.0155(12) -0.0150(12) 0.0008(12)
C17 0.0419(15) 0.0385(14) 0.0353(14) -0.0127(12) -0.0100(12) -0.0094(12)
C18 0.0339(13) 0.0359(13) 0.0322(13) -0.0157(11) -0.0019(10) -0.0123(11)
C19 0.0372(14) 0.0388(14) 0.0369(14) -0.0157(12) -0.0111(12) 0.0039(11)
C20 0.0326(13) 0.0409(14) 0.0282(13) -0.0147(11) -0.0033(10) -0.0004(11)
C21 0.0375(14) 0.0391(14) 0.0288(13) -0.0129(11) -0.0004(11) -0.0081(11)
C22 0.0323(13) 0.0330(13) 0.0329(13) -0.0129(11) -0.0044(11) -0.0048(10)
C23 0.0398(15) 0.0412(15) 0.0397(15) -0.0174(13) -0.0150(12) 0.0020(12)
C24 0.0330(14) 0.0385(14) 0.0375(14) -0.0148(12) -0.0162(11) 0.0109(11)
C25 0.0383(14) 0.0389(14) 0.0306(13) -0.0168(11) -0.0090(11) -0.0046(11)
C26 0.0369(14) 0.0391(14) 0.0235(12) -0.0005(11) -0.0076(10) -0.0129(11)
C27 0.0349(13) 0.0324(13) 0.0261(12) -0.0023(10) -0.0055(10) -0.0103(10)
C28 0.0406(15) 0.0382(15) 0.0262(13) 0.0020(11) -0.0085(11) 0.0081(12)
C29 0.0337(14) 0.0408(15) 0.0313(14) -0.0044(12) -0.0060(11) 0.0034(11)
C30 0.0341(13) 0.0310(12) 0.0241(12) -0.0044(10) -0.0064(10) -0.0025(10)
C31 0.0370(14) 0.0284(12) 0.0273(12) -0.0047(10) -0.0081(11) 0.0023(10)
C32 0.0471(16) 0.0385(14) 0.0289(13) -0.0136(12) -0.0074(12) 0.0052(12)
C33 0.0317(13) 0.0317(12) 0.0268(12) -0.0050(10) -0.0024(10) -0.0101(10)
C34 0.0367(14) 0.0397(14) 0.0360(14) -0.0174(12) 0.0125(11) -0.0141(11)
C35 0.0372(14) 0.0369(14) 0.0401(15) -0.0178(12) 0.0203(12) -0.0155(11)
C36 0.0313(13) 0.0340(13) 0.0323(13) -0.0114(11) -0.0019(10) -0.0144(10)
C37 0.0339(14) 0.0384(14) 0.0375(14) 0.0012(12) -0.0177(11) -0.0096(11)
C38 0.0309(13) 0.0360(13) 0.0398(14) -0.0127(11) -0.0145(11) -0.0156(10)
C39 0.0393(15) 0.0381(15) 0.0356(15) 0.0065(12) -0.0147(12) 0.0134(12)
C40 0.0309(13) 0.0351(13) 0.0364(14) -0.0143(11) 0.0064(11) -0.0105(10)
C41 0.0359(14) 0.0336(13) 0.0353(14) -0.0142(11) 0.0068(11) -0.0131(11)
C42 0.0352(13) 0.0326(13) 0.0361(14) -0.0154(11) 0.0029(11) -0.0130(11)
C43 0.0380(14) 0.0314(13) 0.0328(13) -0.0125(11) -0.0169(11) 0.0091(11)
C44 0.0305(13) 0.0361(13) 0.0363(14) -0.0129(12) -0.0027(11) -0.0029(10)
C45 0.0323(13) 0.0346(13) 0.0336(14) -0.0104(11) -0.0069(11) 0.0044(11)
C46 0.0389(15) 0.0367(14) 0.0334(14) -0.0126(12) -0.0001(11) 0.0008(11)
C47 0.0357(14) 0.0338(13) 0.0365(14) -0.0131(12) -0.0177(11) 0.0147(11)
C48 0.0219(11) 0.0326(13) 0.0285(12) -0.0080(11) -0.0021(10) 0.0005(10)
C49 0.0395(15) 0.0312(13) 0.0328(14) -0.0021(11) -0.0032(11) -0.0024(11)
C50 0.0339(14) 0.0355(14) 0.0369(14) -0.0044(12) -0.0055(11) -0.0071(11)
C51 0.0291(13) 0.0334(13) 0.0366(14) -0.0130(11) -0.0063(11) -0.0053(10)
C52 0.0307(13) 0.0331(13) 0.0295(13) -0.0088(11) -0.0057(10) -0.0034(10)
C53 0.0269(12) 0.0300(12) 0.0301(13) -0.0057(10) -0.0056(10) -0.0016(10)
C54 0.0354(14) 0.0361(13) 0.0373(14) -0.0146(11) 0.0020(11) -0.0160(11)
C55 0.0365(14) 0.0371(14) 0.0325(14) 0.0016(11) 0.0011(11) -0.0123(11)
C56 0.0350(13) 0.0392(14) 0.0333(13) -0.0107(11) -0.0122(11) -0.0197(11)
C57 0.0355(14) 0.0349(13) 0.0326(14) 0.0037(11) -0.0183(11) -0.0070(11)
C58 0.0353(15) 0.0335(14) 0.0426(16) 0.0122(12) 0.0120(12) 0.0003(11)
C59 0.0367(15) 0.0401(15) 0.0349(15) 0.0067(12) 0.0083(12) -0.0122(12)
C60 0.0386(15) 0.0368(14) 0.0349(15) 0.0041(12) 0.0071(12) -0.0115(12)
C61 0.0413(16) 0.0358(15) 0.0393(16) 0.0062(12) 0.0123(13) -0.0062(12)
C62 0.0347(15) 0.0405(15) 0.0389(15) 0.0145(13) -0.0036(12) -0.0053(12)
C63 0.0347(14) 0.0347(14) 0.0317(14) 0.0120(12) 0.0141(12) 0.0135(11)
C64 0.0316(14) 0.0316(13) 0.0367(14) -0.0078(11) -0.0039(11) -0.0099(11)
C65 0.0352(14) 0.0316(13) 0.0309(13) -0.0073(11) -0.0028(11) 0.0035(11)
C66 0.0342(13) 0.0368(14) 0.0262(12) -0.0055(11) -0.0002(10) -0.0091(11)
C67 0.0304(13) 0.0394(14) 0.0313(13) -0.0114(11) -0.0032(11) -0.0019(11)
C68 0.0354(14) 0.0355(14) 0.0323(14) -0.0087(11) 0.0043(11) -0.0044(11)
C69 0.0354(13) 0.0330(13) 0.0254(12) -0.0100(10) 0.0007(10) -0.0131(10)
C70 0.0348(14) 0.0385(14) 0.0258(12) -0.0034(11) 0.0002(10) -0.0152(11)
C71 0.0329(13) 0.0324(13) 0.0250(12) -0.0016(10) -0.0008(10) -0.0022(10)
C72 0.0307(13) 0.0308(13) 0.0303(13) -0.0074(11) 0.0046(11) -0.0086(10)
Cl1 0.0355(3) 0.0324(3) 0.0222(3) -0.0095(2) -0.0032(2) -0.0067(2)
Mn1 0.0306(3) 0.0200(2) 0.0184(2) -0.00472(19) -0.0010(2) -0.00381(19)
Mn2 0.0350(2) 0.03138(19) 0.01990(17) -0.00846(15) -0.00345(15) -0.00639(15)
Mn3 0.0351(2) 0.03131(19) 0.01996(17) -0.00865(15) -0.00313(15) -0.00676(15)
Mn4 0.0356(2) 0.0358(2) 0.0337(2) -0.00487(17) 0.00144(17) -0.01753(17)
N1 0.0382(12) 0.0336(11) 0.0392(13) -0.0043(10) -0.0182(10) 0.0032(9)
N2 0.0354(11) 0.0337(11) 0.0307(11) -0.0110(9) -0.0016(9) -0.0127(9)
O1 0.0306(9) 0.0373(9) 0.0340(9) -0.0077(8) -0.0047(7) -0.0081(7)
O2 0.0341(10) 0.0366(10) 0.0353(10) 0.0047(8) -0.0017(8) -0.0161(8)
O3 0.0314(9) 0.0348(10) 0.0389(10) 0.0115(8) 0.0076(8) -0.0050(8)
O4 0.0372(10) 0.0379(10) 0.0388(10) -0.0139(8) -0.0161(8) 0.0053(8)
O5 0.0397(10) 0.0388(10) 0.0395(10) -0.0149(8) -0.0069(8) -0.0085(8)
O6 0.0367(9) 0.0352(9) 0.0320(9) -0.0172(8) -0.0040(7) -0.0089(7)
O7 0.0304(9) 0.0351(9) 0.0300(9) -0.0089(8) -0.0064(7) 0.0003(7)
O8 0.0366(9) 0.0309(9) 0.0219(8) -0.0093(7) -0.0032(7) -0.0070(7)
O9 0.0301(9) 0.0356(9) 0.0266(9) -0.0053(7) -0.0016(7) -0.0081(7)
O10 0.0345(9) 0.0384(9) 0.0321(9) -0.0180(8) -0.0003(7) -0.0158(8)
O11 0.0378(10) 0.0367(9) 0.0327(9) -0.0106(8) -0.0182(8) -0.0045(8)
O12 0.0364(9) 0.0329(9) 0.0225(8) -0.0101(7) -0.0032(7) -0.0065(7)
O13 0.0362(9) 0.0324(9) 0.0321(9) -0.0032(8) 0.0015(7) -0.0180(8)
O14 0.0343(10) 0.0405(10) 0.0354(10) -0.0135(8) -0.0082(8) 0.0013(8)
O15 0.0343(10) 0.0364(10) 0.0371(10) 0.0127(8) 0.0161(8) 0.0008(8)
O16 0.0342(10) 0.0363(9) 0.0255(9) -0.0039(7) 0.0002(7) -0.0158(8)
O17 0.0357(9) 0.0330(9) 0.0212(8) -0.0084(7) -0.0038(7) -0.0053(7)
O18 0.0359(9) 0.0331(9) 0.0270(9) -0.0034(7) -0.0051(7) -0.0070(7)
O19 0.0346(10) 0.0346(9) 0.0360(10) -0.0112(8) 0.0171(8) -0.0142(8)
O20 0.0344(9) 0.0375(9) 0.0251(8) -0.0091(7) -0.0034(7) -0.0122(8)
O1W 0.0406(10) 0.0345(9) 0.0325(9) -0.0139(8) 0.0005(8) -0.0173(8)
O2W 0.0339(10) 0.0654(13) 0.0421(11) -0.0196(10) -0.0112(9) -0.0037(9)
O3W 0.033(3) 0.035(3) 0.032(3) -0.019(2) -0.003(2) -0.017(2)
O4W 0.034(2) 0.036(2) 0.024(2) -0.0055(18) -0.0037(18) -0.0104(19)
O5W 0.032(3) 0.031(3) 0.038(3) -0.006(3) 0.006(3) -0.010(2)
O6W 0.0348(19) 0.0378(19) 0.0252(17) -0.0028(15) 0.0001(14) -0.0163(15)
O7W 0.041(2) 0.0314(19) 0.038(2) 0.0001(17) 0.0133(17) -0.0024(16)
O8W 0.040(3) 0.041(3) 0.045(4) -0.016(3) -0.007(3) -0.002(3)
O9W 0.039(3) 0.042(3) 0.039(3) -0.012(2) -0.009(2) -0.002(2)
O10W 0.039(3) 0.031(3) 0.024(3) -0.010(2) -0.005(2) -0.008(2)
O11W 0.0347(19) 0.043(2) 0.036(2) -0.0055(17) -0.0205(16) -0.0071(16)
O12W 0.040(2) 0.0337(18) 0.0318(18) -0.0121(15) -0.0027(15) -0.0171(15)
O13W 0.042(2) 0.0334(18) 0.0319(18) -0.0122(15) -0.0034(15) -0.0176(16)
O14W 0.033(2) 0.066(3) 0.044(2) -0.021(2) -0.0152(17) -0.0024(18)

loop_
_atom_type_symbol
_atom_type_description
_atom_type_scat_dispersion_real
_atom_type_scat_dispersion_imag
_atom_type_scat_source
C C 0.0033 0.0016 'International Tables Vol C Tables 4.2.6.8 and 6.1.1.4'
H H 0.0000 0.0000 'International Tables Vol C Tables 4.2.6.8 and 6.1.1.4'
N N 0.0061 0.0033 'International Tables Vol C Tables 4.2.6.8 and 6.1.1.4'
O O 0.0106 0.0060 'International Tables Vol C Tables 4.2.6.8 and 6.1.1.4'
Mn Mn 0.3368 0.7283 'International Tables Vol C Tables 4.2.6.8 and 6.1.1.4'
Cl Cl 0.1484 0.1585 'International Tables Vol C Tables 4.2.6.8 and 6.1.1.4'

loop_
_geom_angle_atom_site_label_1
_geom_angle_atom_site_label_2
_geom_angle_atom_site_label_3
_geom_angle
_geom_angle_site_symmetry_1
_geom_angle_site_symmetry_3
O2 C1 O1 126.5(2) . .
O2 C1 C2 119.7(2) . .
O1 C1 C2 113.7(2) . .
C3 C2 C7 120.0(2) . .
C3 C2 C1 120.3(3) . .
C7 C2 C1 119.6(2) . .
C4 C3 C2 120.0(3) . .
C4 C3 H3 120.0 . .
C2 C3 H3 120.0 . .
C5 C4 C3 120.0(3) . .
C5 C4 H4 120.0 . .
C3 C4 H4 120.0 . .
O3 C5 C6 125.7(2) . .
O3 C5 C4 114.3(2) . .
C6 C5 C4 120.0(2) . .
C5 C6 C7 120.0(3) . .
C5 C6 H6 120.0 . .
C7 C6 H6 120.0 . .
C6 C7 C2 120.0(2) . .
C6 C7 H7 120.0 . .
C2 C7 H7 120.0 . .
O3 C8 C9 105.55(19) . .
O3 C8 H8A 110.6 . .
C9 C8 H8A 110.6 . .
O3 C8 H8B 110.6 . .
C9 C8 H8B 110.6 . .
H8A C8 H8B 108.8 . .
C14 C9 C10 121.5(2) . .
C14 C9 C8 116.1(2) . .
C10 C9 C8 122.4(2) . .
C11 C10 C9 120.1(2) . .
C11 C10 C17 118.7(2) . .
C9 C10 C17 121.2(2) . .
C10 C11 C12 119.6(2) . .
C10 C11 C26 119.7(2) . .
C12 C11 C26 120.7(2) . .
C13 C12 C11 118.7(2) . .
C13 C12 C18 123.6(2) . .
C11 C12 C18 117.7(2) . .
C12 C13 C14 121.6(2) . .
C12 C13 C16 121.2(2) . .
C14 C13 C16 117.2(2) . .
C9 C14 C13 118.2(2) . .
C9 C14 C15 122.2(2) . .
C13 C14 C15 119.6(2) . .
C14 C15 H15B 109.5 . .
C14 C15 H15C 109.5 . .
H15B C15 H15C 109.5 . .
C14 C15 H15A 109.5 . .
H15B C15 H15A 109.5 . .
H15C C15 H15A 109.5 . .
O4 C16 C13 105.90(18) . .
O4 C16 H16A 110.6 . .
C13 C16 H16A 110.6 . .
O4 C16 H16B 110.6 . .
C13 C16 H16B 110.6 . .
H16A C16 H16B 108.7 . .
C10 C17 H17A 109.5 . .
C10 C17 H17B 109.5 . .
H17A C17 H17B 109.5 . .
C10 C17 H17C 109.5 . .
H17A C17 H17C 109.5 . .
H17B C17 H17C 109.5 . .
C12 C18 H18A 109.5 . .
C12 C18 H18B 109.5 . .
H18A C18 H18B 109.5 . .
C12 C18 H18C 109.5 . .
H18A C18 H18C 109.5 . .
H18B C18 H18C 109.5 . .
O4 C19 C20 116.6(2) . .
O4 C19 C24 123.7(2) . .
C20 C19 C24 119.7(3) . .
C21 C20 C19 120.0(2) . .
C21 C20 H20 120.0 . .
C19 C20 H20 120.0 . .
C20 C21 C22 120.5(3) . .
C20 C21 H21 119.7 . .
C22 C21 H21 119.7 . .
C23 C22 C21 119.5(2) . .
C23 C22 C25 118.7(2) . .
C21 C22 C25 121.7(2) . .
C22 C23 C24 120.3(2) . .
C22 C23 H23 119.8 . .
C24 C23 H23 119.8 . .
C23 C24 C19 119.9(3) . .
C23 C24 H24 120.0 . .
C19 C24 H24 120.0 . .
O6 C25 O5 126.3(2) . .
O6 C25 C22 119.0(2) . .
O5 C25 C22 114.6(2) . .
O7 C26 C11 112.13(19) . .
O7 C26 H26A 109.2 . .
C11 C26 H26A 109.2 . .
O7 C26 H26B 109.2 . .
C11 C26 H26B 109.2 . .
H26A C26 H26B 107.9 . .
O7 C27 C32 116.7(2) . .
O7 C27 C28 125.0(2) . .
C32 C27 C28 118.3(2) . .
C29 C28 C27 119.1(2) . .
C29 C28 H28 120.4 . .
C27 C28 H28 120.4 . .
C28 C29 C30 123.6(3) . .
C28 C29 H29 118.2 . .
C30 C29 H29 118.2 . .
C29 C30 C31 116.7(2) . .
C29 C30 C33 119.7(2) . .
C31 C30 C33 123.6(2) . .
C32 C31 C30 123.1(2) . .
C32 C31 H31 118.5 . .
C30 C31 H31 118.5 . .
C27 C32 C31 119.1(2) . .
C27 C32 H32 120.4 . .
C31 C32 H32 120.4 . .
O8 C33 O9 121.65(19) . .
O8 C33 C30 119.8(2) . .
O9 C33 C30 118.3(2) . .
N2 C34 H34A 109.5 . .
N2 C34 H34B 109.5 . .
H34A C34 H34B 109.5 . .
N2 C34 H34C 109.5 . .
H34A C34 H34C 109.5 . .
H34B C34 H34C 109.5 . .
N2 C35 H35A 109.5 . .
N2 C35 H35B 109.5 . .
H35A C35 H35B 109.5 . .
N2 C35 H35C 109.5 . .
H35A C35 H35C 109.5 . .
H35B C35 H35C 109.5 . .
O10 C36 N2 124.8(2) . .
O10 C36 H36 117.6 . .
N2 C36 H36 117.6 . .
O11 C37 N1 125.0(3) . .
O11 C37 H37 117.5 . .
N1 C37 H37 117.5 . .
N1 C38 H38A 109.5 . .
N1 C38 H38B 109.5 . .
H38A C38 H38B 109.5 . .
N1 C38 H38C 109.5 . .
H38A C38 H38C 109.5 . .
H38B C38 H38C 109.5 . .
N1 C39 H39A 109.5 . .
N1 C39 H39B 109.5 . .
H39A C39 H39B 109.5 . .
N1 C39 H39C 109.5 . .
H39A C39 H39C 109.5 . .
H39B C39 H39C 109.5 . .
O12 C40 O13 126.4(2) . .
O12 C40 C41 116.2(2) . .
O13 C40 C41 117.4(2) . .
C46 C41 C42 119.5(2) . .
C46 C41 C40 121.7(2) . .
C42 C41 C40 118.8(2) . .
C43 C42 C41 120.5(3) . .
C43 C42 H42 119.7 . .
C41 C42 H42 119.7 . .
C44 C43 C42 119.9(2) . .
C44 C43 H43 120.1 . .
C42 C43 H43 120.1 . .
O14 C44 C43 116.2(2) . .
O14 C44 C45 123.2(2) . .
C43 C44 C45 120.6(3) . .
C44 C45 C46 119.7(3) . .
C44 C45 H45 120.1 . .
C46 C45 H45 120.1 . .
C41 C46 C45 119.8(2) . .
C41 C46 H46 120.1 . .
C45 C46 H46 120.1 . .
O14 C47 C48 107.26(17) . .
O14 C47 H47A 110.3 . .
C48 C47 H47A 110.3 . .
O14 C47 H47B 110.3 . .
C48 C47 H47B 110.3 . .
H47A C47 H47B 108.5 . .
C49 C48 C53 119.0(2) . .
C49 C48 C47 117.8(2) . .
C53 C48 C47 123.2(2) . .
C50 C49 C48 119.5(2) . .
C50 C49 C55 125.2(2) . .
C48 C49 C55 115.3(2) . .
C49 C50 C51 121.6(2) . .
C49 C50 C57 118.5(2) . .
C51 C50 C57 119.78(19) . .
C52 C51 C50 119.8(2) . .
C52 C51 C56 120.9(2) . .
C50 C51 C56 119.23(19) . .
C51 C52 C53 117.9(2) . .
C51 C52 C65 120.8(2) . .
C53 C52 C65 121.2(2) . .
C52 C53 C48 121.7(2) . .
C52 C53 C54 117.2(2) . .
C48 C53 C54 121.1(2) . .
C53 C54 H54A 109.5 . .
C53 C54 H54B 109.5 . .
H54A C54 H54B 109.5 . .
C53 C54 H54C 109.5 . .
H54A C54 H54C 109.5 . .
H54B C54 H54C 109.5 . .
C49 C55 H55D 109.5 . .
C49 C55 H55E 109.5 . .
H55D C55 H55E 109.5 . .
C49 C55 H55F 109.5 . .
H55D C55 H55F 109.5 . .
H55E C55 H55F 109.5 . .
C51 C56 H56A 109.5 . .
C51 C56 H56B 109.5 . .
H56A C56 H56B 109.5 . .
C51 C56 H56C 109.5 . .
H56A C56 H56C 109.5 . .
H56B C56 H56C 109.5 . .
O15 C57 C50 102.77(18) . .
O15 C57 H57A 111.2 . .
C50 C57 H57A 111.2 . .
O15 C57 H57B 111.2 . .
C50 C57 H57B 111.2 . .
H57A C57 H57B 109.1 . .
C63 C58 C59 116.6(3) . .
C63 C58 O15 113.4(2) . .
C59 C58 O15 129.8(3) . .
C58 C59 C60 124.8(3) . .
C58 C59 H59 117.6 . .
C60 C59 H59 117.6 . .
C59 C60 C61 117.2(3) . .
C59 C60 H60 121.4 . .
C61 C60 H60 121.4 . .
C62 C61 C60 117.0(3) . .
C62 C61 C64 122.4(3) . .
C60 C61 C64 120.4(2) . .
C61 C62 C63 124.1(3) . .
C61 C62 H62 117.9 . .
C63 C62 H62 117.9 . .
C58 C63 C62 119.1(3) . .
C58 C63 H63 120.4 . .
C62 C63 H63 120.4 . .
O17 C64 O16 118.4(2) . .
O17 C64 C61 123.4(2) . .
O16 C64 C61 118.1(2) . .
O18 C65 C52 107.7(2) . .
O18 C65 H65A 110.2 . .
C52 C65 H65A 110.2 . .
O18 C65 H65B 110.2 . .
C52 C65 H65B 110.2 . .
H65A C65 H65B 108.5 . .
O18 C66 C67 124.4(2) . .
O18 C66 C71 115.6(2) . .
C67 C66 C71 120.0(2) . .
C66 C67 C68 120.0(2) . .
C66 C67 H67 120.0 . .
C68 C67 H67 120.0 . .
C69 C68 C67 120.0(2) . .
C69 C68 H68 120.0 . .
C67 C68 H68 120.0 . .
C68 C69 C70 120.0(2) . .
C68 C69 C72 119.2(2) . .
C70 C69 C72 120.7(2) . .
C71 C70 C69 120.0(2) . .
C71 C70 H70 120.0 . .
C69 C70 H70 120.0 . .
C70 C71 C66 120.0(2) . .
C70 C71 H71 120.0 . .
C66 C71 H71 120.0 . .
O19 C72 O20 126.2(2) . .
O19 C72 C69 116.9(2) . .
O20 C72 C69 116.7(2) . .
Mn2 Cl1 Mn3 130.22(3) . .
O2 Mn1 O2 180.00(8) 1_546 2_775
O2 Mn1 O6 91.25(7) 1_546 2_765
O2 Mn1 O6 88.75(7) 2_775 2_765
O2 Mn1 O6 88.75(7) 1_546 1_556
O2 Mn1 O6 91.25(7) 2_775 1_556
O6 Mn1 O6 180.00(6) 2_765 1_556
O2 Mn1 O9 89.94(6) 1_546 2_766
O2 Mn1 O9 90.06(6) 2_775 2_766
O6 Mn1 O9 93.32(6) 2_765 2_766
O6 Mn1 O9 86.68(6) 1_556 2_766
O2 Mn1 O9 90.06(6) 1_546 .
O2 Mn1 O9 89.94(6) 2_775 .
O6 Mn1 O9 86.68(6) 2_765 .
O6 Mn1 O9 93.32(6) 1_556 .
O9 Mn1 O9 180.000(1) 2_766 .
O1 Mn2 O5 97.26(7) 1_546 1_556
O1 Mn2 O1W 81.73(7) 1_546 .
O5 Mn2 O1W 177.40(7) 1_556 .
O1 Mn2 O8 152.75(7) 1_546 .
O5 Mn2 O8 98.33(7) 1_556 .
O1W Mn2 O8 83.52(6) . .
O1 Mn2 O9 98.96(6) 1_546 .
O5 Mn2 O9 99.57(7) 1_556 .
O1W Mn2 O9 82.97(6) . .
O8 Mn2 O9 56.42(6) . .
O1 Mn2 Cl1 101.43(5) 1_546 .
O5 Mn2 Cl1 93.58(5) 1_556 .
O1W Mn2 Cl1 84.29(5) . .
O8 Mn2 Cl1 99.76(5) . .
O9 Mn2 Cl1 154.08(5) . .
O12 Mn3 O20 102.05(6) . 1_554
O12 Mn3 O10 87.98(6) . .
O20 Mn3 O10 81.45(6) 1_554 .
O12 Mn3 O11 86.43(6) . .
O20 Mn3 O11 169.62(7) 1_554 .
O10 Mn3 O11 92.98(7) . .
O12 Mn3 O17 86.26(6) . 1_545
O20 Mn3 O17 92.28(6) 1_554 1_545
O10 Mn3 O17 170.43(6) . 1_545
O11 Mn3 O17 94.28(6) . 1_545
O12 Mn3 Cl1 173.05(5) . .
O20 Mn3 Cl1 84.65(5) 1_554 .
O10 Mn3 Cl1 94.92(5) . .
O11 Mn3 Cl1 87.12(5) . .
O17 Mn3 Cl1 91.65(5) 1_545 .
O19 Mn4 O13 104.40(7) 1_554 .
O19 Mn4 O16 144.62(7) 1_554 1_545
O13 Mn4 O16 95.68(7) . 1_545
O19 Mn4 O2W 94.95(8) 1_554 .
O13 Mn4 O2W 107.27(7) . .
O16 Mn4 O2W 106.64(7) 1_545 .
C37 N1 C39 121.08(18) . .
C37 N1 C38 116.34(16) . .
C39 N1 C38 122.35(16) . .
C36 N2 C34 123.16(15) . .
C36 N2 C35 116.32(14) . .
C34 N2 C35 119.93(14) . .
C1 O1 Mn2 130.32(11) . 1_564
C1 O2 Mn1 141.84(12) . 1_564
C5 O3 C8 117.64(16) . .
C19 O4 C16 117.58(15) . .
C25 O5 Mn2 127.00(12) . 1_554
C25 O6 Mn1 143.73(12) . 1_554
C27 O7 C26 117.23(15) . .
C33 O8 Mn2 93.43(11) . .
C33 O9 Mn1 143.76(12) . .
C33 O9 Mn2 88.41(11) . .
Mn1 O9 Mn2 105.02(7) . .
C36 O10 Mn3 121.88(11) . .
C37 O11 Mn3 126.32(14) . .
C40 O12 Mn3 149.55(12) . .
C40 O13 Mn4 123.78(12) . .
C44 O14 C47 118.23(15) . .
C58 O15 C57 115.8(2) . .
C64 O16 Mn4 106.90(16) . 1_565
C64 O17 Mn3 153.44(17) . 1_565
C66 O18 C65 119.4(2) . .
C72 O19 Mn4 133.23(17) . 1_556
C72 O20 Mn3 139.67(16) . 1_556

loop_
_geom_bond_atom_site_label_1
_geom_bond_atom_site_label_2
_geom_bond_distance
_geom_bond_site_symmetry_2
C1 O2 1.212(2) .
C1 O1 1.252(3) .
C1 C2 1.484(4) .
C2 C3 1.390(4) .
C2 C7 1.390(4) .
C3 C4 1.390(3) .
C3 H3 0.9300 .
C4 C5 1.390(4) .
C4 H4 0.9300 .
C5 O3 1.324(2) .
C5 C6 1.390(4) .
C6 C7 1.390(3) .
C6 H6 0.9300 .
C7 H7 0.9300 .
C8 O3 1.407(2) .
C8 C9 1.492(3) .
C8 H8A 0.9700 .
C8 H8B 0.9700 .
C9 C14 1.367(3) .
C9 C10 1.388(3) .
C10 C11 1.365(3) .
C10 C17 1.519(3) .
C11 C12 1.411(3) .
C11 C26 1.477(3) .
C12 C13 1.381(3) .
C12 C18 1.476(3) .
C13 C14 1.390(3) .
C13 C16 1.516(3) .
C14 C15 1.543(3) .
C15 H15B 0.9600 .
C15 H15C 0.9600 .
C15 H15A 0.9600 .
C16 O4 1.409(3) .
C16 H16A 0.9700 .
C16 H16B 0.9700 .
C17 H17A 0.9600 .
C17 H17B 0.9600 .
C17 H17C 0.9600 .
C18 H18A 0.9600 .
C18 H18B 0.9600 .
C18 H18C 0.9600 .
C19 O4 1.359(3) .
C19 C20 1.375(4) .
C19 C24 1.380(3) .
C20 C21 1.373(4) .
C20 H20 0.9300 .
C21 C22 1.378(3) .
C21 H21 0.9300 .
C22 C23 1.369(4) .
C22 C25 1.484(3) .
C23 C24 1.380(4) .
C23 H23 0.9300 .
C24 H24 0.9300 .
C25 O6 1.214(3) .
C25 O5 1.254(3) .
C26 O7 1.405(2) .
C26 H26A 0.9700 .
C26 H26B 0.9700 .
C27 O7 1.360(2) .
C27 C32 1.374(3) .
C27 C28 1.453(4) .
C28 C29 1.328(4) .
C28 H28 0.9300 .
C29 C30 1.377(3) .
C29 H29 0.9300 .
C30 C31 1.380(3) .
C30 C33 1.485(3) .
C31 C32 1.378(4) .
C31 H31 0.9300 .
C32 H32 0.9300 .
C33 O8 1.241(2) .
C33 O9 1.272(2) .
C34 N2 1.439(2) .
C34 H34A 0.9600 .
C34 H34B 0.9600 .
C34 H34C 0.9600 .
C35 N2 1.440(2) .
C35 H35A 0.9600 .
C35 H35B 0.9600 .
C35 H35C 0.9600 .
C36 O10 1.213(2) .
C36 N2 1.320(2) .
C36 H36 0.9300 .
C37 O11 1.166(3) .
C37 N1 1.322(2) .
C37 H37 0.9300 .
C38 N1 1.459(2) .
C38 H38A 0.9600 .
C38 H38B 0.9600 .
C38 H38C 0.9600 .
C39 N1 1.376(2) .
C39 H39A 0.9600 .
C39 H39B 0.9600 .
C39 H39C 0.9600 .
C40 O12 1.221(2) .
C40 O13 1.240(3) .
C40 C41 1.480(4) .
C41 C46 1.366(4) .
C41 C42 1.392(3) .
C42 C43 1.378(3) .
C42 H42 0.9300 .
C43 C44 1.356(4) .
C43 H43 0.9300 .
C44 O14 1.344(3) .
C44 C45 1.381(3) .
C45 C46 1.397(4) .
C45 H45 0.9300 .
C46 H46 0.9300 .
C47 O14 1.440(3) .
C47 C48 1.476(3) .
C47 H47A 0.9700 .
C47 H47B 0.9700 .
C48 C49 1.383(4) .
C48 C53 1.406(2) .
C49 C50 1.320(4) .
C49 C55 1.551(3) .
C50 C51 1.450(3) .
C50 C57 1.531(3) .
C51 C52 1.346(4) .
C51 C56 1.509(3) .
C52 C53 1.393(3) .
C52 C65 1.437(3) .
C53 C54 1.476(3) .
C54 H54A 0.9600 .
C54 H54B 0.9600 .
C54 H54C 0.9600 .
C55 H55D 0.9600 .
C55 H55E 0.9600 .
C55 H55F 0.9600 .
C56 H56A 0.9600 .
C56 H56B 0.9600 .
C56 H56C 0.9600 .
C57 O15 1.410(3) .
C57 H57A 0.9700 .
C57 H57B 0.9700 .
C58 C63 1.295(4) .
C58 C59 1.314(4) .
C58 O15 1.350(3) .
C59 C60 1.336(4) .
C59 H59 0.9300 .
C60 C61 1.348(4) .
C60 H60 0.9300 .
C61 C62 1.290(4) .
C61 C64 1.457(4) .
C62 C63 1.348(3) .
C62 H62 0.9300 .
C63 H63 0.9300 .
C64 O17 1.192(3) .
C64 O16 1.205(3) .
C65 O18 1.425(3) .
C65 H65A 0.9700 .
C65 H65B 0.9700 .
C66 O18 1.334(3) .
C66 C67 1.390(3) .
C66 C71 1.390(3) .
C67 C68 1.390(4) .
C67 H67 0.9300 .
C68 C69 1.390(4) .
C68 H68 0.9300 .
C69 C70 1.390(3) .
C69 C72 1.496(3) .
C70 C71 1.390(3) .
C70 H70 0.9300 .
C71 H71 0.9300 .
C72 O19 1.219(3) .
C72 O20 1.220(3) .
Cl1 Mn2 2.5033(7) .
Cl1 Mn3 2.5465(7) .
Mn1 O2 2.1878(16) 1_546
Mn1 O2 2.1878(16) 2_775
Mn1 O6 2.2137(16) 2_765
Mn1 O6 2.2137(16) 1_556
Mn1 O9 2.2292(17) 2_766
Mn1 O9 2.2292(17) .
Mn2 O1 2.0931(17) 1_546
Mn2 O5 2.1137(18) 1_556
Mn2 O1W 2.1796(17) .
Mn2 O8 2.2737(16) .
Mn2 O9 2.3654(17) .
Mn3 O12 2.1481(16) .
Mn3 O20 2.1972(17) 1_554
Mn3 O10 2.2164(17) .
Mn3 O11 2.2230(16) .
Mn3 O17 2.2464(18) 1_545
Mn4 O19 2.0773(17) 1_554
Mn4 O13 2.0994(18) .
Mn4 O16 2.1548(16) 1_545
Mn4 O2W 2.1747(19) .
O1 Mn2 2.0931(17) 1_564
O2 Mn1 2.1878(16) 1_564
O5 Mn2 2.1137(18) 1_554
O6 Mn1 2.2137(16) 1_554
O16 Mn4 2.1548(16) 1_565
O17 Mn3 2.2464(18) 1_565
O19 Mn4 2.0773(17) 1_556
O20 Mn3 2.1972(17) 1_556
O7W O11W 1.263(5) .

loop_
_geom_torsion_atom_site_label_1
_geom_torsion_atom_site_label_2
_geom_torsion_atom_site_label_3
_geom_torsion_atom_site_label_4
_geom_torsion
_geom_torsion_site_symmetry_1
_geom_torsion_site_symmetry_4
O2 C1 C2 C3 -161.9(3) . .
O1 C1 C2 C3 16.3(4) . .
O2 C1 C2 C7 14.7(5) . .
O1 C1 C2 C7 -167.0(3) . .
C7 C2 C3 C4 0.0(5) . .
C1 C2 C3 C4 176.7(3) . .
C2 C3 C4 C5 0.0(5) . .
C3 C4 C5 O3 -178.8(3) . .
C3 C4 C5 C6 0.0(5) . .
O3 C5 C6 C7 178.7(3) . .
C4 C5 C6 C7 0.0(5) . .
C5 C6 C7 C2 0.0(5) . .
C3 C2 C7 C6 0.0(5) . .
C1 C2 C7 C6 -176.7(3) . .
O3 C8 C9 C14 93.7(3) . .
O3 C8 C9 C10 -87.2(3) . .
C14 C9 C10 C11 -2.0(4) . .
C8 C9 C10 C11 178.9(2) . .
C14 C9 C10 C17 178.4(2) . .
C8 C9 C10 C17 -0.7(4) . .
C9 C10 C11 C12 6.3(4) . .
C17 C10 C11 C12 -174.1(2) . .
C9 C10 C11 C26 -170.0(2) . .
C17 C10 C11 C26 9.7(3) . .
C10 C11 C12 C13 -6.2(3) . .
C26 C11 C12 C13 169.9(2) . .
C10 C11 C12 C18 175.1(2) . .
C26 C11 C12 C18 -8.7(3) . .
C11 C12 C13 C14 2.0(4) . .
C18 C12 C13 C14 -179.5(2) . .
C11 C12 C13 C16 179.4(2) . .
C18 C12 C13 C16 -2.0(4) . .
C10 C9 C14 C13 -2.3(4) . .
C8 C9 C14 C13 176.9(2) . .
C10 C9 C14 C15 176.3(2) . .
C8 C9 C14 C15 -4.5(4) . .
C12 C13 C14 C9 2.2(4) . .
C16 C13 C14 C9 -175.3(2) . .
C12 C13 C14 C15 -176.4(2) . .
C16 C13 C14 C15 6.0(3) . .
C12 C13 C16 O4 93.3(3) . .
C14 C13 C16 O4 -89.1(3) . .
O4 C19 C20 C21 178.7(2) . .
C24 C19 C20 C21 -0.9(4) . .
C19 C20 C21 C22 1.4(4) . .
C20 C21 C22 C23 -1.8(4) . .
C20 C21 C22 C25 176.6(2) . .
C21 C22 C23 C24 1.7(4) . .
C25 C22 C23 C24 -176.7(3) . .
C22 C23 C24 C19 -1.3(4) . .
O4 C19 C24 C23 -178.8(2) . .
C20 C19 C24 C23 0.8(4) . .
C23 C22 C25 O6 -11.1(4) . .
C21 C22 C25 O6 170.5(2) . .
C23 C22 C25 O5 169.8(2) . .
C21 C22 C25 O5 -8.6(4) . .
C10 C11 C26 O7 -96.8(3) . .
C12 C11 C26 O7 87.1(3) . .
O7 C27 C28 C29 -179.6(3) . .
C32 C27 C28 C29 -1.0(4) . .
C27 C28 C29 C30 -1.3(5) . .
C28 C29 C30 C31 2.0(5) . .
C28 C29 C30 C33 -179.0(3) . .
C29 C30 C31 C32 -0.5(4) . .
C33 C30 C31 C32 -179.4(3) . .
O7 C27 C32 C31 -178.8(2) . .
C28 C27 C32 C31 2.5(4) . .
C30 C31 C32 C27 -1.8(4) . .
C29 C30 C33 O8 5.7(4) . .
C31 C30 C33 O8 -175.4(2) . .
C29 C30 C33 O9 -179.9(2) . .
C31 C30 C33 O9 -1.0(4) . .
O12 C40 C41 C46 -6.2(4) . .
O13 C40 C41 C46 175.1(2) . .
O12 C40 C41 C42 171.9(2) . .
O13 C40 C41 C42 -6.8(3) . .
C46 C41 C42 C43 -0.2(4) . .
C40 C41 C42 C43 -178.3(2) . .
C41 C42 C43 C44 -0.2(4) . .
C42 C43 C44 O14 -178.2(2) . .
C42 C43 C44 C45 0.0(4) . .
O14 C44 C45 C46 178.8(2) . .
C43 C44 C45 C46 0.7(4) . .
C42 C41 C46 C45 0.9(4) . .
C40 C41 C46 C45 178.9(2) . .
C44 C45 C46 C41 -1.2(4) . .
O14 C47 C48 C49 -92.8(3) . .
O14 C47 C48 C53 85.9(2) . .
C53 C48 C49 C50 7.7(4) . .
C47 C48 C49 C50 -173.5(2) . .
C53 C48 C49 C55 -173.46(16) . .
C47 C48 C49 C55 5.3(3) . .
C48 C49 C50 C51 -5.0(4) . .
C55 C49 C50 C51 176.33(17) . .
C48 C49 C50 C57 178.7(2) . .
C55 C49 C50 C57 0.0(4) . .
C49 C50 C51 C52 -1.8(3) . .
C57 C50 C51 C52 174.5(2) . .
C49 C50 C51 C56 -178.06(19) . .
C57 C50 C51 C56 -1.8(3) . .
C50 C51 C52 C53 5.4(3) . .
C56 C51 C52 C53 -178.4(2) . .
C50 C51 C52 C65 -177.8(2) . .
C56 C51 C52 C65 -1.6(4) . .
C51 C52 C53 C48 -2.5(3) . .
C65 C52 C53 C48 -179.4(2) . .
C51 C52 C53 C54 176.1(2) . .
C65 C52 C53 C54 -0.7(3) . .
C49 C48 C53 C52 -4.1(3) . .
C47 C48 C53 C52 177.25(16) . .
C49 C48 C53 C54 177.36(17) . .
C47 C48 C53 C54 -1.3(3) . .
C49 C50 C57 O15 95.8(2) . .
C51 C50 C57 O15 -80.6(2) . .
C63 C58 C59 C60 -6.4(6) . .
O15 C58 C59 C60 179.8(3) . .
C58 C59 C60 C61 -4.0(5) . .
C59 C60 C61 C62 9.2(5) . .
C59 C60 C61 C64 -176.3(3) . .
C60 C61 C62 C63 -4.6(6) . .
C64 C61 C62 C63 -179.0(3) . .
C59 C58 C63 C62 11.1(6) . .
O15 C58 C63 C62 -174.2(3) . .
C61 C62 C63 C58 -6.0(6) . .
C62 C61 C64 O17 -170.2(3) . .
C60 C61 C64 O17 15.6(5) . .
C62 C61 C64 O16 12.9(5) . .
C60 C61 C64 O16 -161.3(3) . .
C51 C52 C65 O18 -89.5(3) . .
C53 C52 C65 O18 87.2(3) . .
O18 C66 C67 C68 179.5(3) . .
C71 C66 C67 C68 0.0(4) . .
C66 C67 C68 C69 0.0(4) . .
C67 C68 C69 C70 0.0(4) . .
C67 C68 C69 C72 -177.9(2) . .
C68 C69 C70 C71 0.0(4) . .
C72 C69 C70 C71 177.9(2) . .
C69 C70 C71 C66 0.0(4) . .
O18 C66 C71 C70 -179.5(2) . .
C67 C66 C71 C70 0.0(4) . .
C68 C69 C72 O19 -5.5(4) . .
C70 C69 C72 O19 176.5(2) . .
C68 C69 C72 O20 179.1(2) . .
C70 C69 C72 O20 1.1(4) . .
Mn3 Cl1 Mn2 O1 116.36(6) . 1_546
Mn3 Cl1 Mn2 O5 18.21(6) . 1_556
Mn3 Cl1 Mn2 O1W -163.29(5) . .
Mn3 Cl1 Mn2 O8 -80.88(5) . .
Mn3 Cl1 Mn2 O9 -102.42(11) . .
Mn2 Cl1 Mn3 O12 -97.0(4) . .
Mn2 Cl1 Mn3 O20 98.39(5) . 1_554
Mn2 Cl1 Mn3 O10 17.48(6) . .
Mn2 Cl1 Mn3 O11 -75.27(6) . .
Mn2 Cl1 Mn3 O17 -169.48(5) . 1_545
O11 C37 N1 C39 -175.2(2) . .
O11 C37 N1 C38 -0.6(3) . .
O10 C36 N2 C34 -175.1(2) . .
O10 C36 N2 C35 -3.9(3) . .
O2 C1 O1 Mn2 1.3(4) . 1_564
C2 C1 O1 Mn2 -176.79(18) . 1_564
O1 C1 O2 Mn1 11.4(5) . 1_564
C2 C1 O2 Mn1 -170.57(17) . 1_564
C6 C5 O3 C8 -6.8(4) . .
C4 C5 O3 C8 171.9(2) . .
C9 C8 O3 C5 -158.7(2) . .
C20 C19 O4 C16 175.4(2) . .
C24 C19 O4 C16 -5.0(4) . .
C13 C16 O4 C19 177.82(19) . .
O6 C25 O5 Mn2 19.6(3) . 1_554
C22 C25 O5 Mn2 -161.37(14) . 1_554
O5 C25 O6 Mn1 -9.5(4) . 1_554
C22 C25 O6 Mn1 171.59(14) . 1_554
C32 C27 O7 C26 165.6(2) . .
C28 C27 O7 C26 -15.8(3) . .
C11 C26 O7 C27 171.80(19) . .
O9 C33 O8 Mn2 -3.1(2) . .
C30 C33 O8 Mn2 171.1(2) . .
O1 Mn2 O8 C33 -26.57(19) 1_546 .
O5 Mn2 O8 C33 97.71(12) 1_556 .
O1W Mn2 O8 C33 -84.13(12) . .
O9 Mn2 O8 C33 1.72(12) . .
Cl1 Mn2 O8 C33 -167.17(12) . .
O8 C33 O9 Mn1 -110.6(2) . .
C30 C33 O9 Mn1 75.1(3) . .
O8 C33 O9 Mn2 3.0(2) . .
C30 C33 O9 Mn2 -171.3(2) . .
O2 Mn1 O9 C33 156.93(19) 1_546 .
O2 Mn1 O9 C33 -23.07(19) 2_775 .
O6 Mn1 O9 C33 -111.82(19) 2_765 .
O6 Mn1 O9 C33 68.18(19) 1_556 .
O9 Mn1 O9 C33 0(100) 2_766 .
O2 Mn1 O9 Mn2 48.42(7) 1_546 .
O2 Mn1 O9 Mn2 -131.58(7) 2_775 .
O6 Mn1 O9 Mn2 139.67(7) 2_765 .
O6 Mn1 O9 Mn2 -40.33(7) 1_556 .
O9 Mn1 O9 Mn2 0(100) 2_766 .
O1 Mn2 O9 C33 165.64(11) 1_546 .
O5 Mn2 O9 C33 -95.36(11) 1_556 .
O1W Mn2 O9 C33 85.20(11) . .
O8 Mn2 O9 C33 -1.67(11) . .
Cl1 Mn2 O9 C33 24.07(17) . .
O1 Mn2 O9 Mn1 -48.48(8) 1_546 .
O5 Mn2 O9 Mn1 50.52(8) 1_556 .
O1W Mn2 O9 Mn1 -128.91(8) . .
O8 Mn2 O9 Mn1 144.22(10) . .
Cl1 Mn2 O9 Mn1 169.96(6) . .
N2 C36 O10 Mn3 156.74(14) . .
O12 Mn3 O10 C36 -149.89(14) . .
O20 Mn3 O10 C36 -47.39(14) 1_554 .
O11 Mn3 O10 C36 123.79(14) . .
O17 Mn3 O10 C36 -96.8(4) 1_545 .
Cl1 Mn3 O10 C36 36.43(14) . .
N1 C37 O11 Mn3 170.56(14) . .
O12 Mn3 O11 C37 -158.50(16) . .
O20 Mn3 O11 C37 -13.5(5) 1_554 .
O10 Mn3 O11 C37 -70.71(16) . .
O17 Mn3 O11 C37 115.52(16) 1_545 .
Cl1 Mn3 O11 C37 24.08(16) . .
O13 C40 O12 Mn3 -18.6(4) . .
C41 C40 O12 Mn3 162.82(18) . .
O20 Mn3 O12 C40 61.2(2) 1_554 .
O10 Mn3 O12 C40 142.0(2) . .
O11 Mn3 O12 C40 -124.8(2) . .
O17 Mn3 O12 C40 -30.3(2) 1_545 .
Cl1 Mn3 O12 C40 -103.0(4) . .
O12 C40 O13 Mn4 16.5(3) . .
C41 C40 O13 Mn4 -164.90(14) . .
O19 Mn4 O13 C40 -76.76(14) 1_554 .
O16 Mn4 O13 C40 73.87(14) 1_545 .
O2W Mn4 O13 C40 -176.73(14) . .
C43 C44 O14 C47 -176.9(2) . .
C45 C44 O14 C47 4.9(3) . .
C48 C47 O14 C44 175.36(19) . .
C63 C58 O15 C57 -174.1(3) . .
C59 C58 O15 C57 -0.1(5) . .
C50 C57 O15 C58 -158.7(2) . .
O17 C64 O16 Mn4 3.7(3) . 1_565
C61 C64 O16 Mn4 -179.3(2) . 1_565
O16 C64 O17 Mn3 94.8(4) . 1_565
C61 C64 O17 Mn3 -82.0(5) . 1_565
C67 C66 O18 C65 -3.7(4) . .
C71 C66 O18 C65 175.8(2) . .
C52 C65 O18 C66 178.4(2) . .
O20 C72 O19 Mn4 -14.3(4) . 1_556
C69 C72 O19 Mn4 170.82(16) . 1_556
O19 C72 O20 Mn3 -7.9(4) . 1_556
C69 C72 O20 Mn3 167.05(17) . 1_556
